data_1572687
loop_
_publ_author_name
'Ionova, Violetta A.'
'Dmitrieva, Alena V.'
'Abel, Anton S.'
'Sergeev, Aleksandr D.'
'Evko, Grigory S.'
'Yakushev, Alexei A.'
'Gontcharenko, Victoria E.'
'Nefedov, Sergei E.'
'Roznyatovsky, Vitaly A.'
'Cheprakov, Andrey V.'
'Averin, Alexei D.'
'Magdesieva, Tatiana V.'
'Beletskaya, Irina P.'

_publ_section_title
;
 Di(pyridin-2-yl)amino-substituted 1,10-phenanthrolines and their
 Ru(II)-Pd(II) dinuclear complexes: synthesis, characterization and
 application in Cu-free Sonogashira reaction.
;
_journal_issue 41
_journal_name_full 'Dalton transactions (Cambridge, England : 2003)'
_journal_page_first 17021
_journal_page_last 17035
_journal_paper_doi 10.1039/d4dt02067g
_journal_volume 53
_journal_year 2024
_chemical_formula_moiety 'C42 H31 Cl2 N9 Pd Ru, 2(F6 P)'
_chemical_formula_sum 'C42 H31 Cl2 F12 N9 P2 Pd Ru'
_chemical_formula_weight 1230.07
_space_group_crystal_system triclinic
_space_group_IT_number 2
_space_group_name_Hall '-P 1'
_space_group_name_H-M_alt 'P -1'
_atom_sites_solution_hydrogens geom
_atom_sites_solution_primary dual
_audit_creation_date 2022-11-24
_audit_creation_method
;
Olex2 1.5
(compiled 2022.04.07 svn.rca3783a0 for OlexSys, GUI svn.r6498)
;
_audit_update_record
;
2024-01-23 deposited with the CCDC.	2024-09-24 downloaded from the CCDC.
;
_cell_angle_alpha 86.755(3)
_cell_angle_beta 71.875(2)
_cell_angle_gamma 76.129(3)
_cell_formula_units_Z 2
_cell_length_a 12.8044(11)
_cell_length_b 12.9789(12)
_cell_length_c 17.6396(14)
_cell_measurement_reflns_used 5438
_cell_measurement_temperature 120.00
_cell_measurement_theta_max 25.22
_cell_measurement_theta_min 2.39
_cell_volume 2704.3(4)
_computing_cell_refinement 'SAINT V8.40B (?, 2016)'
_computing_data_reduction 'SAINT V8.40B (?, 2016)'
_computing_molecular_graphics 'Olex2 1.5 (Dolomanov et al., 2009)'
_computing_publication_material 'Olex2 1.5 (Dolomanov et al., 2009)'
_computing_structure_refinement 'SHELXL 2018/3 (Sheldrick, 2015)'
_computing_structure_solution 'SHELXT 2018/2 (Sheldrick, 2018)'
_diffrn_ambient_temperature 120.00
_diffrn_measured_fraction_theta_full 0.996
_diffrn_measured_fraction_theta_max 0.996
_diffrn_measurement_device_type 'Bruker D8 Quest with Photon III detector'
_diffrn_measurement_method 'phi and omega shutterless scans'
_diffrn_radiation_type MoK\a
_diffrn_radiation_wavelength 0.71073
_diffrn_reflns_av_R_equivalents 0.0599
_diffrn_reflns_av_unetI/netI 0.0684
_diffrn_reflns_Laue_measured_fraction_full 0.996
_diffrn_reflns_Laue_measured_fraction_max 0.996
_diffrn_reflns_limit_h_max 15
_diffrn_reflns_limit_h_min -15
_diffrn_reflns_limit_k_max 15
_diffrn_reflns_limit_k_min -15
_diffrn_reflns_limit_l_max 20
_diffrn_reflns_limit_l_min -20
_diffrn_reflns_number 28555
_diffrn_reflns_point_group_measured_fraction_full 0.996
_diffrn_reflns_point_group_measured_fraction_max 0.996
_diffrn_reflns_theta_full 24.997
_diffrn_reflns_theta_max 24.997
_diffrn_reflns_theta_min 1.721
_diffrn_source 'micro-focus sealed X-ray tube'
_diffrn_source_current 1.4
_diffrn_source_power 0.07
_diffrn_source_voltage 50.0
_exptl_absorpt_coefficient_mu 0.848
_exptl_absorpt_correction_T_max 0.6478
_exptl_absorpt_correction_T_min 0.5597
_exptl_absorpt_correction_type multi-scan
_exptl_absorpt_process_details
;
SADABS-2016/2 (Bruker,2016/2) was used for absorption correction.
wR2(int) was 0.0859 before and 0.0566 after correction.
The Ratio of minimum to maximum transmission is 0.8640.
The \l/2 correction factor is Not present.
;
_exptl_crystal_colour red
_exptl_crystal_density_diffrn 1.511
_exptl_crystal_description needle
_exptl_crystal_F_000 1216
_exptl_crystal_size_max 0.109
_exptl_crystal_size_mid 0.016
_exptl_crystal_size_min 0.012
_refine_diff_density_max 2.012
_refine_diff_density_min -1.675
_refine_diff_density_rms 0.133
_refine_ls_extinction_method none
_refine_ls_goodness_of_fit_ref 1.047
_refine_ls_hydrogen_treatment constr
_refine_ls_matrix_type full
_refine_ls_number_parameters 646
_refine_ls_number_reflns 9481
_refine_ls_number_restraints 72
_refine_ls_restrained_S_all 1.104
_refine_ls_R_factor_all 0.0863
_refine_ls_R_factor_gt 0.0678
_refine_ls_shift/su_max 0.001
_refine_ls_shift/su_mean 0.000
_refine_ls_structure_factor_coef Fsqd
_refine_ls_weighting_details 'w=1/[\s^2^(Fo^2^)+(0.0773P)^2^+13.5476P] where P=(Fo^2^+2Fc^2^)/3'
_refine_ls_weighting_scheme calc
_refine_ls_wR_factor_gt 0.1664
_refine_ls_wR_factor_ref 0.1801
_reflns_Friedel_coverage 0.000
_reflns_number_gt 7223
_reflns_number_total 9481
_reflns_threshold_expression 'I > 2\s(I)'
_cod_data_source_file d4dt02067g2.cif
_cod_data_source_block q_CCDC3
_cod_depositor_comments 'Adding full bibliography for 1572684--1572687.cif.'
_cod_database_code 1572687
_shelx_shelxl_version_number 2018/3
_shelx_space_group_comment
;
The symmetry employed for this shelxl refinement is uniquely defined
by the following loop, which should always be used as a source of
symmetry information in preference to the above space-group names.
They are only intended as comments.
;
_olex2_refinement_description
;
1. Fixed Uiso
 At 1.2 times of:
  All C(H) groups
2. Restrained distances
 P2-F7 = P2_$1-F11_$1 = P2-F8 = P2-F11_$1 = P2-F11 = P2-F9 = P2-F10_$1 = P2_$1-
 F11 = P2_$1-F8_$1 = P2_$1-F9_$1 = P2_$1-F10 = P2_$1-F7_$1
 1.55 with sigma of 0.02
3. Uiso/Uaniso restraints and constraints
Uanis(F14) \\sim Ueq, Uanis(P3) \\sim Ueq, Uanis(F14) \\sim Ueq, Uanis(F12)
\\sim Ueq, Uanis(F12) \\sim Ueq, Uanis(F13) \\sim Ueq, Uanis(F13) \\sim Ueq:
with sigma of 0.01 and sigma for terminal atoms of 0.02
Uanis(F12) \\sim Ueq, Uanis(F14) \\sim Ueq, Uanis(F14) \\sim Ueq, Uanis(F12)
\\sim Ueq, Uanis(F13) \\sim Ueq, Uanis(F13) \\sim Ueq: with sigma of 0.005 and
sigma for terminal atoms of 0.01
Uanis(F9) \\sim Ueq, Uanis(P2) \\sim Ueq, Uanis(F11) \\sim Ueq, Uanis(F7) \\sim
Ueq, Uanis(F8) \\sim Ueq, Uanis(F10) \\sim Ueq: with sigma of 0.005 and sigma
for terminal atoms of 0.01
4. Others
 Fixed Sof: P2(0.5) F7(0.5) F10(0.5) F8(0.5) F9(0.5)
5.a Aromatic/amide H refined with riding coordinates:
 C11(H11), C13(H13), C32(H32), C33(H33), C6(H6), C20(H20), C9(H9), C31(H31),
 C36(H36), C41(H41), C39(H39), C40(H40), C19(H19), C42(H42), C35(H35), C8(H8),
 C18(H18), C16(H16), C1(H1), C4(H4), C7(H7), C15(H15), C34(H34), C2(H2),
 C23(H23), C3(H3), C30(H30), C29(H29), C24(H24), C26(H26), C25(H25)
;
_smtbx_masks_void_probe_radius 1.2
_smtbx_masks_void_truncation_radius 1.2
_olex2_submission_special_instructions 'No special instructions were received'

loop_
_space_group_symop_operation_xyz
'x, y, z'
'-x, -y, -z'

loop_
_atom_site_label
_atom_site_type_symbol
_atom_site_fract_x
_atom_site_fract_y
_atom_site_fract_z
_atom_site_U_iso_or_equiv
_atom_site_adp_type
_atom_site_occupancy
_atom_site_site_symmetry_order
_atom_site_calc_flag
_atom_site_refinement_flags_posn
_atom_site_refinement_flags_adp
_atom_site_refinement_flags_occupancy
_atom_site_disorder_assembly
_atom_site_disorder_group
Ru1 Ru 0.61859(4) 0.65524(4) 0.27100(3) 0.02757(15) Uani 1 1 d . . . . .
Pd1 Pd 0.17700(4) 0.43443(5) 0.43038(3) 0.03783(17) Uani 1 1 d . . . . .
Cl1 Cl 0.20287(16) 0.30048(19) 0.51676(12) 0.0539(5) Uani 1 1 d . . . . .
Cl2 Cl 0.14978(19) 0.5579(2) 0.52511(14) 0.0643(6) Uani 1 1 d . . . . .
P1 P 0.0847(2) 1.0201(3) 0.11190(16) 0.0714(8) Uani 1 1 d . . . . .
N4 N 0.5585(4) 0.5262(4) 0.2588(3) 0.0258(11) Uani 1 1 d . . . . .
N8 N 0.5329(4) 0.6573(4) 0.3911(3) 0.0272(11) Uani 1 1 d . . . . .
P3 P 0.500000 0.500000 0.000000 0.144(3) Uani 1 2 d S U P A 1
N5 N 0.7579(4) 0.5338(4) 0.2692(3) 0.0293(12) Uani 1 1 d . . . . .
F3 F 0.2098(4) 1.0214(4) 0.1018(3) 0.0676(14) Uani 1 1 d . . . . .
N2 N 0.2014(4) 0.3273(4) 0.3435(3) 0.0328(13) Uani 1 1 d . . . . .
N3 N 0.3098(4) 0.4350(4) 0.2581(3) 0.0306(12) Uani 1 1 d . . . . .
N6 N 0.6955(5) 0.6738(5) 0.1522(4) 0.0406(15) Uani 1 1 d . . . . .
N1 N 0.1572(4) 0.5489(5) 0.3502(4) 0.0379(14) Uani 1 1 d . . . . .
N9 N 0.4687(4) 0.7582(4) 0.2749(3) 0.0318(12) Uani 1 1 d . . . . .
N7 N 0.6923(5) 0.7774(4) 0.2762(3) 0.0341(13) Uani 1 1 d . . . . .
C11 C 0.4544(5) 0.5237(5) 0.2591(4) 0.0259(13) Uani 1 1 d . . . . .
H11 H 0.400051 0.588907 0.262410 0.031 Uiso 1 1 calc R U . . .
C12 C 0.4222(5) 0.4285(5) 0.2547(4) 0.0308(14) Uani 1 1 d . . . . .
F2 F 0.1159(6) 1.0184(6) 0.0186(3) 0.102(2) Uani 1 1 d . . . . .
F4 F 0.0606(5) 1.1511(5) 0.1157(4) 0.090(2) Uani 1 1 d . . . . .
F5 F 0.0569(5) 1.0184(6) 0.2050(3) 0.098(2) Uani 1 1 d . . . . .
C13 C 0.5008(5) 0.3327(5) 0.2474(4) 0.0331(15) Uani 1 1 d . . . . .
H13 H 0.480708 0.267677 0.243898 0.040 Uiso 1 1 calc R U . . .
C21 C 0.7434(5) 0.4364(5) 0.2573(4) 0.0286(14) Uani 1 1 d . . . . .
C22 C 0.6363(5) 0.4311(5) 0.2532(4) 0.0287(14) Uani 1 1 d . . . . .
C14 C 0.6108(5) 0.3340(5) 0.2454(4) 0.0333(15) Uani 1 1 d . . . . .
C10 C 0.2674(5) 0.3410(5) 0.2699(4) 0.0315(15) Uani 1 1 d . . . . .
F1 F -0.0476(6) 1.0408(6) 0.1246(4) 0.097(2) Uani 1 1 d . . . . .
C5 C 0.2272(5) 0.5324(5) 0.2744(4) 0.0339(15) Uani 1 1 d . . . . .
C32 C 0.6934(6) 0.8213(5) 0.3422(5) 0.0380(16) Uani 1 1 d . . . . .
H32 H 0.654683 0.796613 0.392327 0.046 Uiso 1 1 calc R U . . .
C33 C 0.5742(6) 0.6114(5) 0.4480(4) 0.0341(15) Uani 1 1 d . . . . .
H33 H 0.651142 0.573533 0.433129 0.041 Uiso 1 1 calc R U . . .
C6 C 0.1539(6) 0.2434(6) 0.3563(5) 0.0452(19) Uani 1 1 d . . . . .
H6 H 0.105273 0.233874 0.407887 0.054 Uiso 1 1 calc R U . . .
C37 C 0.4227(6) 0.7120(5) 0.4114(4) 0.0331(15) Uani 1 1 d . . . . .
C17 C 0.8273(6) 0.3432(6) 0.2504(4) 0.0390(17) Uani 1 1 d . . . . .
C20 C 0.8568(6) 0.5410(6) 0.2756(4) 0.0414(17) Uani 1 1 d . . . . .
H20 H 0.867067 0.608320 0.286071 0.050 Uiso 1 1 calc R U . . .
C9 C 0.2889(6) 0.2720(6) 0.2079(5) 0.0412(17) Uani 1 1 d . . . . .
H9 H 0.335127 0.283739 0.155969 0.049 Uiso 1 1 calc R U . . .
C38 C 0.3855(5) 0.7664(6) 0.3463(4) 0.0344(15) Uani 1 1 d . . . . .
C31 C 0.7478(7) 0.9006(6) 0.3412(6) 0.049(2) Uani 1 1 d . . . . .
H31 H 0.747164 0.930611 0.389301 0.058 Uiso 1 1 calc R U . . .
C36 C 0.3542(6) 0.7154(6) 0.4895(4) 0.0430(18) Uani 1 1 d . . . . .
H36 H 0.276540 0.750777 0.503202 0.052 Uiso 1 1 calc R U . . .
C41 C 0.3345(6) 0.8661(6) 0.2171(5) 0.0423(18) Uani 1 1 d . . . . .
H41 H 0.319054 0.900847 0.171586 0.051 Uiso 1 1 calc R U . . .
C39 C 0.2751(6) 0.8230(5) 0.3552(5) 0.0390(17) Uani 1 1 d . . . . .
H39 H 0.217889 0.827255 0.405207 0.047 Uiso 1 1 calc R U . . .
C40 C 0.2510(6) 0.8731(5) 0.2886(5) 0.0450(19) Uani 1 1 d . . . . .
H40 H 0.176364 0.912106 0.292819 0.054 Uiso 1 1 calc R U . . .
C19 C 0.9462(6) 0.4511(7) 0.2671(5) 0.050(2) Uani 1 1 d . . . . .
H19 H 1.016496 0.458637 0.270705 0.060 Uiso 1 1 calc R U . . .
C42 C 0.4417(6) 0.8078(6) 0.2124(4) 0.0404(17) Uani 1 1 d . . . . .
H42 H 0.499211 0.802466 0.162499 0.049 Uiso 1 1 calc R U . . .
C35 C 0.3996(7) 0.6671(7) 0.5475(5) 0.050(2) Uani 1 1 d . . . . .
H35 H 0.353281 0.669351 0.601446 0.060 Uiso 1 1 calc R U . . .
C27 C 0.7464(6) 0.7568(7) 0.1357(5) 0.051(2) Uani 1 1 d . . . . .
C8 C 0.2417(7) 0.1850(6) 0.2227(6) 0.051(2) Uani 1 1 d . . . . .
H8 H 0.256714 0.134915 0.181200 0.061 Uiso 1 1 calc R U . . .
C18 C 0.9338(6) 0.3541(6) 0.2539(5) 0.0425(18) Uani 1 1 d . . . . .
H18 H 0.995233 0.293852 0.246971 0.051 Uiso 1 1 calc R U . . .
C16 C 0.8023(6) 0.2459(6) 0.2396(5) 0.0468(19) Uani 1 1 d . . . . .
H16 H 0.859797 0.182368 0.233056 0.056 Uiso 1 1 calc R U . . .
C1 C 0.0745(6) 0.6387(6) 0.3678(6) 0.051(2) Uani 1 1 d . . . . .
H1 H 0.025369 0.651659 0.420905 0.061 Uiso 1 1 calc R U . . .
C4 C 0.2167(6) 0.6034(6) 0.2153(5) 0.0440(18) Uani 1 1 d . . . . .
H4 H 0.267243 0.590425 0.162558 0.053 Uiso 1 1 calc R U . . .
C7 C 0.1740(7) 0.1714(6) 0.2965(6) 0.052(2) Uani 1 1 d . . . . .
H7 H 0.140508 0.112172 0.306992 0.062 Uiso 1 1 calc R U . . .
C15 C 0.6992(6) 0.2409(6) 0.2383(5) 0.0458(19) Uani 1 1 d . . . . .
H15 H 0.684919 0.173650 0.232573 0.055 Uiso 1 1 calc R U . . .
C34 C 0.5121(7) 0.6155(6) 0.5273(4) 0.0442(18) Uani 1 1 d . . . . .
H34 H 0.545462 0.583881 0.566670 0.053 Uiso 1 1 calc R U . . .
C28 C 0.7468(6) 0.8118(7) 0.2043(5) 0.047(2) Uani 1 1 d . . . . .
C2 C 0.0605(7) 0.7109(6) 0.3107(7) 0.059(3) Uani 1 1 d . . . . .
H2 H 0.001183 0.773201 0.324351 0.071 Uiso 1 1 calc R U . . .
F14 F 0.4695(8) 0.5916(9) 0.0617(5) 0.145(3) Uani 1 1 d . U . A 1
C23 C 0.6981(7) 0.6136(7) 0.0917(4) 0.049(2) Uani 1 1 d . . . . .
H23 H 0.664128 0.554712 0.104179 0.059 Uiso 1 1 calc R U . . .
C3 C 0.1302(7) 0.6949(6) 0.2344(6) 0.056(2) Uani 1 1 d . . . . .
H3 H 0.119986 0.745554 0.194695 0.067 Uiso 1 1 calc R U . . .
F6 F 0.1043(13) 0.8999(7) 0.1096(4) 0.217(7) Uani 1 1 d . . . . .
C30 C 0.8033(8) 0.9347(7) 0.2682(7) 0.065(3) Uani 1 1 d . . . . .
H30 H 0.842900 0.988738 0.265454 0.078 Uiso 1 1 calc R U . . .
F12 F 0.5867(9) 0.5574(9) -0.0584(5) 0.161(4) Uani 1 1 d . U . A 1
C29 C 0.8024(8) 0.8929(8) 0.2005(6) 0.065(3) Uani 1 1 d . . . . .
H29 H 0.839556 0.918547 0.150229 0.078 Uiso 1 1 calc R U . . .
C24 C 0.7478(9) 0.6331(10) 0.0121(5) 0.073(3) Uani 1 1 d . . . . .
H24 H 0.748375 0.588595 -0.029075 0.087 Uiso 1 1 calc R U . . .
C26 C 0.7956(9) 0.7821(10) 0.0561(6) 0.084(4) Uani 1 1 d . . . . .
H26 H 0.828357 0.841750 0.044003 0.101 Uiso 1 1 calc R U . . .
C25 C 0.7957(10) 0.7181(12) -0.0053(6) 0.093(4) Uani 1 1 d . . . . .
H25 H 0.829368 0.734004 -0.059371 0.112 Uiso 1 1 calc R U . . .
F13 F 0.5929(13) 0.4412(11) 0.0410(8) 0.209(5) Uani 1 1 d . U . A 1
P2 P 0.9656(4) 1.0029(3) 0.4772(3) 0.0584(12) Uani 0.5 1 d D U P . .
F11 F 1.0800(7) 1.0050(7) 0.4385(4) 0.133(3) Uani 1 1 d D U . . .
F7 F 0.9265(9) 1.1250(7) 0.4725(6) 0.062(3) Uani 0.5 1 d D U P B -1
F10 F 0.9902(11) 1.1200(8) 0.5182(8) 0.089(4) Uani 0.5 1 d D U P B -1
F8 F 0.8428(9) 0.9896(10) 0.5065(8) 0.087(3) Uani 0.5 1 d D U P B .
F9 F 0.9812(13) 0.9801(12) 0.3912(7) 0.115(5) Uani 0.5 1 d D U P B .

loop_
_atom_site_aniso_label
_atom_site_aniso_U_11
_atom_site_aniso_U_22
_atom_site_aniso_U_33
_atom_site_aniso_U_23
_atom_site_aniso_U_13
_atom_site_aniso_U_12
Ru1 0.0202(3) 0.0343(3) 0.0266(3) 0.0038(2) -0.0081(2) -0.0027(2)
Pd1 0.0217(3) 0.0508(4) 0.0382(3) -0.0014(3) -0.0098(2) -0.0020(2)
Cl1 0.0336(9) 0.0792(14) 0.0457(11) 0.0160(10) -0.0157(8) -0.0062(9)
Cl2 0.0497(12) 0.0803(16) 0.0550(13) -0.0244(11) -0.0137(10) 0.0026(11)
P1 0.0711(17) 0.111(2) 0.0525(15) 0.0343(15) -0.0313(13) -0.0513(17)
N4 0.021(3) 0.035(3) 0.020(3) 0.000(2) -0.008(2) -0.002(2)
N8 0.022(3) 0.033(3) 0.025(3) -0.003(2) -0.004(2) -0.005(2)
P3 0.173(6) 0.229(7) 0.055(3) -0.007(4) -0.010(3) -0.127(5)
N5 0.015(2) 0.044(3) 0.026(3) 0.005(2) -0.006(2) -0.006(2)
F3 0.045(3) 0.085(4) 0.068(3) -0.010(3) -0.021(2) -0.001(3)
N2 0.021(3) 0.036(3) 0.042(3) 0.002(3) -0.015(2) 0.000(2)
N3 0.024(3) 0.031(3) 0.036(3) -0.001(2) -0.012(2) -0.001(2)
N6 0.031(3) 0.057(4) 0.033(3) 0.009(3) -0.012(3) -0.008(3)
N1 0.019(3) 0.040(3) 0.055(4) -0.001(3) -0.016(3) 0.000(2)
N9 0.028(3) 0.032(3) 0.035(3) 0.004(2) -0.012(2) -0.004(2)
N7 0.030(3) 0.034(3) 0.036(3) 0.010(3) -0.008(2) -0.008(2)
C11 0.017(3) 0.030(3) 0.027(3) -0.002(3) -0.008(2) 0.004(2)
C12 0.026(3) 0.039(4) 0.023(3) -0.002(3) -0.008(3) 0.002(3)
F2 0.133(6) 0.163(7) 0.058(4) 0.051(4) -0.052(4) -0.107(5)
F4 0.075(4) 0.071(4) 0.101(5) 0.010(3) 0.000(3) -0.009(3)
F5 0.084(4) 0.160(7) 0.056(4) 0.040(4) -0.032(3) -0.034(4)
C13 0.026(3) 0.033(3) 0.039(4) 0.001(3) -0.011(3) -0.006(3)
C21 0.015(3) 0.037(4) 0.030(3) -0.001(3) -0.006(2) 0.001(3)
C22 0.017(3) 0.036(3) 0.026(3) -0.002(3) -0.006(2) 0.006(3)
C14 0.023(3) 0.038(4) 0.035(4) -0.007(3) -0.008(3) 0.000(3)
C10 0.021(3) 0.030(3) 0.045(4) 0.000(3) -0.017(3) 0.001(3)
F1 0.093(5) 0.122(6) 0.086(5) -0.003(4) -0.025(4) -0.045(4)
C5 0.023(3) 0.030(3) 0.051(4) 0.003(3) -0.020(3) 0.001(3)
C32 0.032(4) 0.036(4) 0.048(4) 0.006(3) -0.016(3) -0.007(3)
C33 0.034(4) 0.035(4) 0.031(4) 0.006(3) -0.012(3) -0.002(3)
C6 0.032(4) 0.046(4) 0.068(5) 0.017(4) -0.029(4) -0.014(3)
C37 0.032(3) 0.029(3) 0.037(4) 0.000(3) -0.010(3) -0.007(3)
C17 0.026(3) 0.050(4) 0.032(4) 0.001(3) -0.007(3) 0.008(3)
C20 0.026(3) 0.055(5) 0.041(4) -0.003(3) -0.013(3) -0.003(3)
C9 0.034(4) 0.044(4) 0.046(4) -0.006(3) -0.018(3) 0.000(3)
C38 0.025(3) 0.042(4) 0.037(4) 0.000(3) -0.012(3) -0.006(3)
C31 0.043(4) 0.039(4) 0.069(6) 0.005(4) -0.026(4) -0.008(4)
C36 0.034(4) 0.053(5) 0.034(4) -0.002(3) -0.005(3) -0.004(3)
C41 0.042(4) 0.036(4) 0.050(5) -0.001(3) -0.024(4) 0.003(3)
C39 0.029(4) 0.034(4) 0.047(4) -0.011(3) -0.009(3) 0.005(3)
C40 0.040(4) 0.028(4) 0.066(5) -0.012(3) -0.029(4) 0.014(3)
C19 0.019(3) 0.073(6) 0.053(5) 0.003(4) -0.015(3) 0.003(4)
C42 0.037(4) 0.045(4) 0.037(4) 0.008(3) -0.012(3) -0.004(3)
C35 0.047(5) 0.059(5) 0.036(4) 0.001(4) -0.004(4) -0.006(4)
C27 0.036(4) 0.074(6) 0.037(4) 0.016(4) -0.008(3) -0.011(4)
C8 0.044(4) 0.038(4) 0.082(7) -0.012(4) -0.040(5) -0.001(4)
C18 0.023(3) 0.051(5) 0.046(4) -0.003(4) -0.012(3) 0.007(3)
C16 0.034(4) 0.032(4) 0.066(5) -0.004(4) -0.013(4) 0.006(3)
C1 0.026(4) 0.043(4) 0.073(6) -0.011(4) -0.011(4) 0.007(3)
C4 0.028(4) 0.041(4) 0.066(5) 0.012(4) -0.022(4) -0.007(3)
C7 0.051(5) 0.030(4) 0.088(7) 0.009(4) -0.042(5) -0.011(4)
C15 0.027(4) 0.042(4) 0.065(5) -0.008(4) -0.017(4) 0.005(3)
C34 0.049(5) 0.047(4) 0.033(4) 0.004(3) -0.014(3) -0.004(4)
C28 0.037(4) 0.055(5) 0.054(5) 0.019(4) -0.019(4) -0.016(4)
C2 0.034(4) 0.031(4) 0.110(8) 0.001(5) -0.026(5) 0.003(3)
F14 0.161(7) 0.199(7) 0.092(5) -0.017(5) -0.017(5) -0.099(6)
C23 0.045(4) 0.068(5) 0.028(4) -0.001(4) -0.010(3) -0.003(4)
C3 0.037(4) 0.037(4) 0.101(8) 0.025(5) -0.036(5) -0.010(4)
F6 0.47(2) 0.090(6) 0.063(5) 0.005(4) 0.003(8) -0.121(9)
C30 0.056(5) 0.052(5) 0.102(8) 0.028(5) -0.032(5) -0.033(5)
F12 0.186(7) 0.213(8) 0.095(5) -0.019(5) -0.003(5) -0.118(6)
C29 0.058(6) 0.077(6) 0.070(6) 0.029(5) -0.016(5) -0.045(5)
C24 0.076(7) 0.100(8) 0.031(5) 0.004(5) -0.008(5) -0.010(6)
C26 0.073(7) 0.120(9) 0.047(6) 0.035(6) -0.001(5) -0.030(7)
C25 0.090(8) 0.149(12) 0.030(5) 0.020(6) -0.011(5) -0.023(8)
F13 0.232(9) 0.222(9) 0.208(9) -0.021(7) -0.083(7) -0.095(8)
P2 0.054(2) 0.046(2) 0.055(3) -0.013(2) 0.0160(18) -0.013(2)
F11 0.127(4) 0.116(4) 0.108(4) 0.013(4) 0.002(4) 0.011(4)
F7 0.059(4) 0.051(4) 0.063(4) 0.005(3) -0.002(3) -0.007(3)
F10 0.089(5) 0.074(5) 0.092(5) -0.003(4) -0.007(4) -0.023(4)
F8 0.083(5) 0.082(5) 0.086(5) -0.009(4) -0.005(4) -0.026(4)
F9 0.102(8) 0.111(8) 0.095(7) -0.037(6) 0.024(6) -0.017(7)

loop_
_atom_type_symbol
_atom_type_description
_atom_type_scat_dispersion_real
_atom_type_scat_dispersion_imag
_atom_type_scat_source
C C 0.0033 0.0016 'International Tables Vol C Tables 4.2.6.8 and 6.1.1.4'
H H 0.0000 0.0000 'International Tables Vol C Tables 4.2.6.8 and 6.1.1.4'
Cl Cl 0.1484 0.1585 'International Tables Vol C Tables 4.2.6.8 and 6.1.1.4'
F F 0.0171 0.0103 'International Tables Vol C Tables 4.2.6.8 and 6.1.1.4'
N N 0.0061 0.0033 'International Tables Vol C Tables 4.2.6.8 and 6.1.1.4'
P P 0.1023 0.0942 'International Tables Vol C Tables 4.2.6.8 and 6.1.1.4'
Pd Pd -0.9988 1.0072 'International Tables Vol C Tables 4.2.6.8 and 6.1.1.4'
Ru Ru -1.2594 0.8363 'International Tables Vol C Tables 4.2.6.8 and 6.1.1.4'

loop_
_geom_angle_atom_site_label_1
_geom_angle_atom_site_label_2
_geom_angle_atom_site_label_3
_geom_angle
_geom_angle_site_symmetry_1
_geom_angle_site_symmetry_3
_geom_angle_publ_flag
N4 Ru1 N8 88.0(2) . . ?
N4 Ru1 N5 79.7(2) . . ?
N8 Ru1 N5 98.7(2) . . ?
N6 Ru1 N4 97.1(2) . . ?
N6 Ru1 N8 172.7(2) . . ?
N6 Ru1 N5 87.5(2) . . ?
N6 Ru1 N7 79.4(2) . . ?
N9 Ru1 N4 92.2(2) . . ?
N9 Ru1 N8 79.1(2) . . ?
N9 Ru1 N5 171.7(2) . . ?
N9 Ru1 N6 95.4(2) . . ?
N9 Ru1 N7 91.8(2) . . ?
N7 Ru1 N4 174.8(2) . . ?
N7 Ru1 N8 95.9(2) . . ?
N7 Ru1 N5 96.3(2) . . ?
Cl2 Pd1 Cl1 91.13(9) . . ?
N2 Pd1 Cl1 90.41(17) . . ?
N2 Pd1 Cl2 178.45(17) . . ?
N1 Pd1 Cl1 177.71(18) . . ?
N1 Pd1 Cl2 91.04(19) . . ?
N1 Pd1 N2 87.4(2) . . ?
F3 P1 F2 88.1(3) . . ?
F3 P1 F4 85.3(3) . . ?
F3 P1 F5 90.7(3) . . ?
F3 P1 F1 169.9(4) . . ?
F2 P1 F4 92.2(4) . . ?
F2 P1 F5 178.0(5) . . ?
F2 P1 F1 93.4(4) . . ?
F5 P1 F4 89.3(4) . . ?
F5 P1 F1 88.1(4) . . ?
F1 P1 F4 84.6(4) . . ?
F6 P1 F3 95.6(7) . . ?
F6 P1 F2 88.5(4) . . ?
F6 P1 F4 178.8(6) . . ?
F6 P1 F5 90.0(4) . . ?
F6 P1 F1 94.4(7) . . ?
C11 N4 Ru1 128.5(4) . . ?
C11 N4 C22 117.8(5) . . ?
C22 N4 Ru1 113.7(4) . . ?
C33 N8 Ru1 126.6(4) . . ?
C33 N8 C37 118.9(6) . . ?
C37 N8 Ru1 114.5(4) . . ?
F14 P3 F14 180.0 2_665 . ?
F14 P3 F12 88.7(5) . . ?
F14 P3 F12 91.3(5) . 2_665 ?
F14 P3 F12 91.3(5) 2_665 . ?
F14 P3 F12 88.7(5) 2_665 2_665 ?
F14 P3 F13 86.7(6) 2_665 2_665 ?
F14 P3 F13 93.3(6) 2_665 . ?
F14 P3 F13 93.3(6) . 2_665 ?
F14 P3 F13 86.7(6) . . ?
F12 P3 F12 180.0 . 2_665 ?
F12 P3 F13 89.1(6) . 2_665 ?
F12 P3 F13 90.9(6) 2_665 2_665 ?
F12 P3 F13 90.9(6) . . ?
F12 P3 F13 89.1(6) 2_665 . ?
F13 P3 F13 180.0 2_665 . ?
C21 N5 Ru1 113.1(4) . . ?
C20 N5 Ru1 128.3(5) . . ?
C20 N5 C21 118.6(6) . . ?
C10 N2 Pd1 118.5(4) . . ?
C10 N2 C6 118.4(6) . . ?
C6 N2 Pd1 123.1(5) . . ?
C12 N3 C10 119.7(5) . . ?
C12 N3 C5 121.7(5) . . ?
C5 N3 C10 115.9(5) . . ?
C27 N6 Ru1 114.6(5) . . ?
C23 N6 Ru1 126.2(5) . . ?
C23 N6 C27 119.2(7) . . ?
C5 N1 Pd1 118.3(4) . . ?
C1 N1 Pd1 123.1(6) . . ?
C1 N1 C5 118.6(7) . . ?
C38 N9 Ru1 115.5(4) . . ?
C42 N9 Ru1 126.0(5) . . ?
C42 N9 C38 118.0(6) . . ?
C32 N7 Ru1 126.1(5) . . ?
C32 N7 C28 119.3(6) . . ?
C28 N7 Ru1 114.5(5) . . ?
N4 C11 H11 118.6 . . ?
N4 C11 C12 122.8(5) . . ?
C12 C11 H11 118.6 . . ?
N3 C12 C11 118.0(5) . . ?
C13 C12 N3 122.4(6) . . ?
C13 C12 C11 119.6(6) . . ?
C12 C13 H13 120.8 . . ?
C12 C13 C14 118.4(6) . . ?
C14 C13 H13 120.8 . . ?
N5 C21 C22 117.1(5) . . ?
N5 C21 C17 123.4(6) . . ?
C17 C21 C22 119.4(6) . . ?
N4 C22 C21 116.2(6) . . ?
N4 C22 C14 122.2(6) . . ?
C14 C22 C21 121.6(6) . . ?
C13 C14 C15 123.7(7) . . ?
C22 C14 C13 119.2(6) . . ?
C22 C14 C15 117.0(6) . . ?
N2 C10 N3 116.3(6) . . ?
N2 C10 C9 122.2(6) . . ?
C9 C10 N3 121.4(6) . . ?
N1 C5 N3 116.5(6) . . ?
N1 C5 C4 122.3(6) . . ?
C4 C5 N3 121.1(7) . . ?
N7 C32 H32 118.5 . . ?
N7 C32 C31 123.1(7) . . ?
C31 C32 H32 118.5 . . ?
N8 C33 H33 118.2 . . ?
N8 C33 C34 123.7(6) . . ?
C34 C33 H33 118.2 . . ?
N2 C6 H6 119.3 . . ?
N2 C6 C7 121.5(8) . . ?
C7 C6 H6 119.3 . . ?
N8 C37 C38 115.7(6) . . ?
N8 C37 C36 120.4(6) . . ?
C36 C37 C38 124.0(6) . . ?
C21 C17 C18 116.6(7) . . ?
C21 C17 C16 118.7(6) . . ?
C16 C17 C18 124.7(6) . . ?
N5 C20 H20 119.4 . . ?
N5 C20 C19 121.2(7) . . ?
C19 C20 H20 119.4 . . ?
C10 C9 H9 120.8 . . ?
C10 C9 C8 118.4(8) . . ?
C8 C9 H9 120.8 . . ?
N9 C38 C37 114.4(6) . . ?
N9 C38 C39 121.9(7) . . ?
C39 C38 C37 123.7(6) . . ?
C32 C31 H31 121.3 . . ?
C30 C31 C32 117.4(9) . . ?
C30 C31 H31 121.3 . . ?
C37 C36 H36 120.3 . . ?
C35 C36 C37 119.4(7) . . ?
C35 C36 H36 120.3 . . ?
C40 C41 H41 120.7 . . ?
C40 C41 C42 118.7(7) . . ?
C42 C41 H41 120.7 . . ?
C38 C39 H39 120.9 . . ?
C38 C39 C40 118.1(7) . . ?
C40 C39 H39 120.9 . . ?
C41 C40 C39 120.1(7) . . ?
C41 C40 H40 120.0 . . ?
C39 C40 H40 120.0 . . ?
C20 C19 H19 119.5 . . ?
C18 C19 C20 120.9(7) . . ?
C18 C19 H19 119.5 . . ?
N9 C42 C41 123.3(7) . . ?
N9 C42 H42 118.4 . . ?
C41 C42 H42 118.4 . . ?
C36 C35 H35 120.0 . . ?
C34 C35 C36 120.1(7) . . ?
C34 C35 H35 120.0 . . ?
N6 C27 C28 115.3(7) . . ?
N6 C27 C26 119.9(9) . . ?
C26 C27 C28 124.8(9) . . ?
C9 C8 H8 120.2 . . ?
C7 C8 C9 119.7(8) . . ?
C7 C8 H8 120.2 . . ?
C17 C18 H18 120.4 . . ?
C19 C18 C17 119.2(7) . . ?
C19 C18 H18 120.4 . . ?
C17 C16 H16 119.1 . . ?
C15 C16 C17 121.7(7) . . ?
C15 C16 H16 119.1 . . ?
N1 C1 H1 119.5 . . ?
N1 C1 C2 121.1(8) . . ?
C2 C1 H1 119.5 . . ?
C5 C4 H4 120.9 . . ?
C5 C4 C3 118.2(8) . . ?
C3 C4 H4 120.9 . . ?
C6 C7 H7 120.1 . . ?
C8 C7 C6 119.8(7) . . ?
C8 C7 H7 120.1 . . ?
C14 C15 H15 119.2 . . ?
C16 C15 C14 121.5(7) . . ?
C16 C15 H15 119.2 . . ?
C33 C34 C35 117.5(7) . . ?
C33 C34 H34 121.3 . . ?
C35 C34 H34 121.3 . . ?
N7 C28 C27 116.0(7) . . ?
N7 C28 C29 119.6(8) . . ?
C29 C28 C27 124.4(8) . . ?
C1 C2 H2 119.6 . . ?
C3 C2 C1 120.8(7) . . ?
C3 C2 H2 119.6 . . ?
N6 C23 H23 118.3 . . ?
N6 C23 C24 123.4(9) . . ?
C24 C23 H23 118.3 . . ?
C4 C3 H3 120.5 . . ?
C2 C3 C4 119.0(8) . . ?
C2 C3 H3 120.5 . . ?
C31 C30 H30 119.5 . . ?
C29 C30 C31 121.0(8) . . ?
C29 C30 H30 119.5 . . ?
C28 C29 H29 120.1 . . ?
C30 C29 C28 119.7(8) . . ?
C30 C29 H29 120.1 . . ?
C23 C24 H24 121.0 . . ?
C25 C24 C23 117.9(10) . . ?
C25 C24 H24 121.0 . . ?
C27 C26 H26 120.5 . . ?
C25 C26 C27 119.1(11) . . ?
C25 C26 H26 120.5 . . ?
C24 C25 C26 120.4(9) . . ?
C24 C25 H25 119.8 . . ?
C26 C25 H25 119.8 . . ?
P2 P2 F11 61.3(5) 2_776 2_776 ?
P2 P2 F11 62.0(5) 2_776 . ?
P2 P2 F7 43.3(4) 2_776 2_776 ?
P2 P2 F7 99.9(6) 2_776 . ?
P2 P2 F10 56.0(5) 2_776 . ?
P2 P2 F10 78.3(7) 2_776 2_776 ?
P2 P2 F8 126.0(7) 2_776 . ?
P2 P2 F9 135.9(8) 2_776 . ?
F11 P2 F11 123.2(5) . 2_776 ?
F11 P2 F7 72.0(5) . 2_776 ?
F11 P2 F7 67.5(4) 2_776 2_776 ?
F11 P2 F7 97.4(5) 2_776 . ?
F11 P2 F7 91.9(5) . . ?
F11 P2 F10 86.1(6) . 2_776 ?
F11 P2 F10 75.7(6) 2_776 . ?
F11 P2 F10 82.9(6) 2_776 2_776 ?
F11 P2 F10 73.4(6) . . ?
F11 P2 F8 170.0(7) . . ?
F11 P2 F8 65.1(6) 2_776 . ?
F11 P2 F9 76.6(7) . . ?
F11 P2 F9 155.6(8) 2_776 . ?
F7 P2 F7 143.2(4) . 2_776 ?
F7 P2 F10 43.9(5) . . ?
F7 P2 F10 177.8(7) . 2_776 ?
F10 P2 F7 35.0(6) 2_776 2_776 ?
F10 P2 F7 99.3(5) . 2_776 ?
F10 P2 F10 134.3(5) 2_776 . ?
F8 P2 F7 109.2(6) . 2_776 ?
F8 P2 F7 92.4(7) . . ?
F8 P2 F10 89.8(7) . 2_776 ?
F8 P2 F10 115.6(6) . . ?
F9 P2 F7 95.8(8) . . ?
F9 P2 F7 111.5(7) . 2_776 ?
F9 P2 F10 84.7(8) . 2_776 ?
F9 P2 F10 127.1(8) . . ?
F9 P2 F8 94.0(8) . . ?
P2 F11 P2 56.8(5) . 2_776 ?
P2 F11 F8 117.5(7) . 2_776 ?
P2 F11 F8 61.0(5) 2_776 2_776 ?
F10 F7 P2 80.5(7) . . ?
F7 F10 P2 55.6(6) . . ?
P2 F8 F11 53.9(5) . 2_776 ?

loop_
_geom_bond_atom_site_label_1
_geom_bond_atom_site_label_2
_geom_bond_distance
_geom_bond_site_symmetry_2
_geom_bond_publ_flag
Ru1 N4 2.050(5) . ?
Ru1 N8 2.060(5) . ?
Ru1 N5 2.071(5) . ?
Ru1 N6 2.047(6) . ?
Ru1 N9 2.043(5) . ?
Ru1 N7 2.049(6) . ?
Pd1 Cl1 2.279(2) . ?
Pd1 Cl2 2.270(2) . ?
Pd1 N2 2.028(6) . ?
Pd1 N1 2.019(6) . ?
P1 F3 1.561(6) . ?
P1 F2 1.568(6) . ?
P1 F4 1.655(7) . ?
P1 F5 1.569(6) . ?
P1 F1 1.595(7) . ?
P1 F6 1.520(8) . ?
N4 C11 1.340(8) . ?
N4 C22 1.375(8) . ?
N8 C33 1.323(8) . ?
N8 C37 1.363(8) . ?
P3 F14 1.553(9) . ?
P3 F14 1.553(9) 2_665 ?
P3 F12 1.564(9) 2_665 ?
P3 F12 1.564(9) . ?
P3 F13 1.599(15) 2_665 ?
P3 F13 1.599(15) . ?
N5 C21 1.358(9) . ?
N5 C20 1.331(9) . ?
N2 C10 1.341(9) . ?
N2 C6 1.346(9) . ?
N3 C12 1.403(8) . ?
N3 C10 1.430(8) . ?
N3 C5 1.418(8) . ?
N6 C27 1.362(11) . ?
N6 C23 1.346(10) . ?
N1 C5 1.353(9) . ?
N1 C1 1.349(9) . ?
N9 C38 1.364(9) . ?
N9 C42 1.340(9) . ?
N7 C32 1.331(9) . ?
N7 C28 1.352(9) . ?
C11 H11 0.9500 . ?
C11 C12 1.406(9) . ?
C12 C13 1.383(9) . ?
C13 H13 0.9500 . ?
C13 C14 1.403(9) . ?
C21 C22 1.414(9) . ?
C21 C17 1.394(9) . ?
C22 C14 1.399(9) . ?
C14 C15 1.425(9) . ?
C10 C9 1.371(10) . ?
C5 C4 1.369(10) . ?
C32 H32 0.9500 . ?
C32 C31 1.370(10) . ?
C33 H33 0.9500 . ?
C33 C34 1.374(10) . ?
C6 H6 0.9500 . ?
C6 C7 1.370(12) . ?
C37 C38 1.459(10) . ?
C37 C36 1.381(10) . ?
C17 C18 1.424(10) . ?
C17 C16 1.412(11) . ?
C20 H20 0.9500 . ?
C20 C19 1.403(10) . ?
C9 H9 0.9500 . ?
C9 C8 1.379(11) . ?
C38 C39 1.393(9) . ?
C31 H31 0.9500 . ?
C31 C30 1.369(13) . ?
C36 H36 0.9500 . ?
C36 C35 1.378(11) . ?
C41 H41 0.9500 . ?
C41 C40 1.367(11) . ?
C41 C42 1.379(10) . ?
C39 H39 0.9500 . ?
C39 C40 1.394(11) . ?
C40 H40 0.9500 . ?
C19 H19 0.9500 . ?
C19 C18 1.347(12) . ?
C42 H42 0.9500 . ?
C35 H35 0.9500 . ?
C35 C34 1.376(11) . ?
C27 C28 1.440(12) . ?
C27 C26 1.405(12) . ?
C8 H8 0.9500 . ?
C8 C7 1.350(13) . ?
C18 H18 0.9500 . ?
C16 H16 0.9500 . ?
C16 C15 1.345(10) . ?
C1 H1 0.9500 . ?
C1 C2 1.360(12) . ?
C4 H4 0.9500 . ?
C4 C3 1.391(11) . ?
C7 H7 0.9500 . ?
C15 H15 0.9500 . ?
C34 H34 0.9500 . ?
C28 C29 1.394(12) . ?
C2 H2 0.9500 . ?
C2 C3 1.359(13) . ?
C23 H23 0.9500 . ?
C23 C24 1.387(12) . ?
C3 H3 0.9500 . ?
C30 H30 0.9500 . ?
C30 C29 1.345(14) . ?
C29 H29 0.9500 . ?
C24 H24 0.9500 . ?
C24 C25 1.362(17) . ?
C26 H26 0.9500 . ?
C26 C25 1.401(17) . ?
C25 H25 0.9500 . ?
P2 P2 1.352(11) 2_776 ?
P2 F11 1.417(8) . ?
P2 F11 1.426(8) 2_776 ?
P2 F7 1.548(9) . ?
P2 F7 2.223(11) 2_776 ?
P2 F10 1.850(13) . ?
P2 F10 1.566(10) 2_776 ?
P2 F8 1.545(10) . ?
P2 F9 1.505(11) . ?
F11 F8 1.601(15) 2_776 ?
F7 F10 1.301(16) . ?

loop_
_geom_torsion_atom_site_label_1
_geom_torsion_atom_site_label_2
_geom_torsion_atom_site_label_3
_geom_torsion_atom_site_label_4
_geom_torsion
_geom_torsion_site_symmetry_1
_geom_torsion_site_symmetry_2
_geom_torsion_site_symmetry_3
_geom_torsion_site_symmetry_4
_geom_torsion_publ_flag
Ru1 N4 C11 C12 -176.2(4) . . . . ?
Ru1 N4 C22 C21 0.5(7) . . . . ?
Ru1 N4 C22 C14 179.3(5) . . . . ?
Ru1 N8 C33 C34 -179.7(6) . . . . ?
Ru1 N8 C37 C38 -4.2(7) . . . . ?
Ru1 N8 C37 C36 177.0(5) . . . . ?
Ru1 N5 C21 C22 -4.0(7) . . . . ?
Ru1 N5 C21 C17 177.2(5) . . . . ?
Ru1 N5 C20 C19 -175.1(5) . . . . ?
Ru1 N6 C27 C28 5.3(9) . . . . ?
Ru1 N6 C27 C26 -175.8(7) . . . . ?
Ru1 N6 C23 C24 177.2(7) . . . . ?
Ru1 N9 C38 C37 8.6(8) . . . . ?
Ru1 N9 C38 C39 -171.8(5) . . . . ?
Ru1 N9 C42 C41 171.7(6) . . . . ?
Ru1 N7 C32 C31 177.6(5) . . . . ?
Ru1 N7 C28 C27 -1.0(8) . . . . ?
Ru1 N7 C28 C29 -178.5(6) . . . . ?
Pd1 N2 C10 N3 -3.6(7) . . . . ?
Pd1 N2 C10 C9 179.6(5) . . . . ?
Pd1 N2 C6 C7 -178.7(5) . . . . ?
Pd1 N1 C5 N3 -0.4(8) . . . . ?
Pd1 N1 C5 C4 177.0(5) . . . . ?
Pd1 N1 C1 C2 -176.3(6) . . . . ?
N4 C11 C12 N3 177.9(6) . . . . ?
N4 C11 C12 C13 -1.9(10) . . . . ?
N4 C22 C14 C13 -3.4(10) . . . . ?
N4 C22 C14 C15 178.6(6) . . . . ?
N8 C33 C34 C35 2.5(12) . . . . ?
N8 C37 C38 N9 -2.8(9) . . . . ?
N8 C37 C38 C39 177.6(6) . . . . ?
N8 C37 C36 C35 3.0(11) . . . . ?
N5 C21 C22 N4 2.4(9) . . . . ?
N5 C21 C22 C14 -176.5(6) . . . . ?
N5 C21 C17 C18 -2.0(10) . . . . ?
N5 C21 C17 C16 178.8(7) . . . . ?
N5 C20 C19 C18 -1.4(12) . . . . ?
N2 C10 C9 C8 -0.8(10) . . . . ?
N2 C6 C7 C8 -0.9(11) . . . . ?
N3 C12 C13 C14 -179.3(6) . . . . ?
N3 C10 C9 C8 -177.5(6) . . . . ?
N3 C5 C4 C3 176.7(6) . . . . ?
N6 C27 C28 N7 -2.9(10) . . . . ?
N6 C27 C28 C29 174.5(8) . . . . ?
N6 C27 C26 C25 -2.8(15) . . . . ?
N6 C23 C24 C25 -0.4(15) . . . . ?
N1 C5 C4 C3 -0.5(11) . . . . ?
N1 C1 C2 C3 -0.7(13) . . . . ?
N9 C38 C39 C40 -0.7(11) . . . . ?
N7 C32 C31 C30 -0.1(11) . . . . ?
N7 C28 C29 C30 1.3(14) . . . . ?
C11 N4 C22 C21 -176.8(6) . . . . ?
C11 N4 C22 C14 2.1(9) . . . . ?
C11 C12 C13 C14 0.5(10) . . . . ?
C12 N3 C10 N2 102.6(7) . . . . ?
C12 N3 C10 C9 -80.6(8) . . . . ?
C12 N3 C5 N1 -99.7(7) . . . . ?
C12 N3 C5 C4 82.9(9) . . . . ?
C12 C13 C14 C22 2.0(10) . . . . ?
C12 C13 C14 C15 179.8(7) . . . . ?
C13 C14 C15 C16 -177.5(8) . . . . ?
C21 N5 C20 C19 2.5(10) . . . . ?
C21 C22 C14 C13 175.4(6) . . . . ?
C21 C22 C14 C15 -2.5(10) . . . . ?
C21 C17 C18 C19 3.0(11) . . . . ?
C21 C17 C16 C15 -2.1(12) . . . . ?
C22 N4 C11 C12 0.6(9) . . . . ?
C22 C21 C17 C18 179.2(6) . . . . ?
C22 C21 C17 C16 -0.1(10) . . . . ?
C22 C14 C15 C16 0.4(11) . . . . ?
C10 N2 C6 C7 1.7(10) . . . . ?
C10 N3 C12 C11 -167.5(6) . . . . ?
C10 N3 C12 C13 12.3(9) . . . . ?
C10 N3 C5 N1 61.6(8) . . . . ?
C10 N3 C5 C4 -115.8(7) . . . . ?
C10 C9 C8 C7 1.6(11) . . . . ?
C5 N3 C12 C11 -7.0(9) . . . . ?
C5 N3 C12 C13 172.8(6) . . . . ?
C5 N3 C10 N2 -59.1(8) . . . . ?
C5 N3 C10 C9 117.7(7) . . . . ?
C5 N1 C1 C2 0.8(11) . . . . ?
C5 C4 C3 C2 0.6(11) . . . . ?
C32 N7 C28 C27 177.0(6) . . . . ?
C32 N7 C28 C29 -0.5(11) . . . . ?
C32 C31 C30 C29 1.0(13) . . . . ?
C33 N8 C37 C38 175.9(6) . . . . ?
C33 N8 C37 C36 -2.8(10) . . . . ?
C6 N2 C10 N3 176.0(5) . . . . ?
C6 N2 C10 C9 -0.8(9) . . . . ?
C37 N8 C33 C34 0.1(10) . . . . ?
C37 C38 C39 C40 178.8(7) . . . . ?
C37 C36 C35 C34 -0.4(13) . . . . ?
C17 C21 C22 N4 -178.7(6) . . . . ?
C17 C21 C22 C14 2.4(10) . . . . ?
C17 C16 C15 C14 2.0(13) . . . . ?
C20 N5 C21 C22 178.1(6) . . . . ?
C20 N5 C21 C17 -0.7(10) . . . . ?
C20 C19 C18 C17 -1.4(12) . . . . ?
C9 C8 C7 C6 -0.8(11) . . . . ?
C38 N9 C42 C41 0.0(11) . . . . ?
C38 C37 C36 C35 -175.7(7) . . . . ?
C38 C39 C40 C41 -0.1(11) . . . . ?
C31 C30 C29 C28 -1.6(15) . . . . ?
C36 C37 C38 N9 175.9(7) . . . . ?
C36 C37 C38 C39 -3.6(11) . . . . ?
C36 C35 C34 C33 -2.3(12) . . . . ?
C40 C41 C42 N9 -0.8(12) . . . . ?
C42 N9 C38 C37 -178.8(6) . . . . ?
C42 N9 C38 C39 0.8(10) . . . . ?
C42 C41 C40 C39 0.9(11) . . . . ?
C27 N6 C23 C24 -1.8(12) . . . . ?
C27 C28 C29 C30 -175.9(9) . . . . ?
C27 C26 C25 C24 0.6(18) . . . . ?
C18 C17 C16 C15 178.7(8) . . . . ?
C16 C17 C18 C19 -177.8(8) . . . . ?
C1 N1 C5 N3 -177.6(6) . . . . ?
C1 N1 C5 C4 -0.2(10) . . . . ?
C1 C2 C3 C4 -0.1(13) . . . . ?
C28 N7 C32 C31 -0.1(10) . . . . ?
C28 C27 C26 C25 176.0(9) . . . . ?
C23 N6 C27 C28 -175.5(7) . . . . ?
C23 N6 C27 C26 3.4(12) . . . . ?
C23 C24 C25 C26 0.9(17) . . . . ?
C26 C27 C28 N7 178.3(8) . . . . ?
C26 C27 C28 C29 -4.4(14) . . . . ?
P2 P2 F11 F8 -6.3(7) 2_776 . . 2_776 ?
P2 P2 F7 F10 -1.6(8) 2_776 . . . ?
P2 P2 F10 F7 178.1(10) 2_776 . . . ?
P2 P2 F8 F11 6.9(8) 2_776 . . 2_776 ?
F11 P2 F11 P2 0.000(2) 2_776 . . 2_776 ?
F11 P2 F11 F8 -6.3(7) 2_776 . . 2_776 ?
F11 P2 F7 F10 -63.5(8) . . . . ?
F11 P2 F7 F10 60.4(8) 2_776 . . . ?
F11 P2 F10 F7 -117.2(8) 2_776 . . . ?
F11 P2 F10 F7 111.1(8) . . . . ?
F11 P2 F8 F11 148(4) . . . 2_776 ?
F7 P2 F11 P2 100.2(6) . . . 2_776 ?
F7 P2 F11 P2 -46.1(4) 2_776 . . 2_776 ?
F7 P2 F11 F8 -52.4(8) 2_776 . . 2_776 ?
F7 P2 F11 F8 93.9(9) . . . 2_776 ?
F7 P2 F7 F10 -1.6(8) 2_776 . . . ?
F7 P2 F10 F7 179.0(5) 2_776 . . . ?
F7 P2 F8 F11 -97.1(6) . . . 2_776 ?
F7 P2 F8 F11 52.5(6) 2_776 . . 2_776 ?
F10 P2 F11 P2 59.8(5) . . . 2_776 ?
F10 P2 F11 P2 -78.9(7) 2_776 . . 2_776 ?
F10 P2 F11 F8 53.5(9) . . . 2_776 ?
F10 P2 F11 F8 -85.2(9) 2_776 . . 2_776 ?
F10 P2 F10 F7 178.1(10) 2_776 . . . ?
F10 P2 F8 F11 -58.4(8) . . . 2_776 ?
F10 P2 F8 F11 82.3(7) 2_776 . . 2_776 ?
F8 P2 F11 P2 -145(4) . . . 2_776 ?
F8 P2 F11 F8 -151(4) . . . 2_776 ?
F8 P2 F7 F10 125.6(9) . . . . ?
F8 P2 F10 F7 -64.4(10) . . . . ?
F9 P2 F11 P2 -164.3(8) . . . 2_776 ?
F9 P2 F11 F8 -170.6(10) . . . 2_776 ?
F9 P2 F7 F10 -140.2(9) . . . . ?
F9 P2 F10 F7 52.9(11) . . . . ?
F9 P2 F8 F11 166.9(8) . . . 2_776 ?

loop_
_smtbx_masks_void_nr
_smtbx_masks_void_average_x
_smtbx_masks_void_average_y
_smtbx_masks_void_average_z
_smtbx_masks_void_volume
_smtbx_masks_void_count_electrons
_smtbx_masks_void_content
1 -0.302 -0.802 -0.335 669.6 249.1 '4 CH2Cl2,2 C6H5CH3'
